data_7013803
loop_
_publ_author_name
'Doyle, Emma L.'
'Garc\'ia, Felipe'
'Humphrey, Simon M.'
'Kowenicki, Richard A.'
'Riera, Luc\'ia'
'Woods, Anthony D.'
'Wright, Dominic S.'

_publ_section_title
;
 Steric control in the oligomerisation of phosphazane dimers; towards
 new phosphorus-nitrogen macrocycles.
;
_journal_issue 5
_journal_name_full 'Dalton transactions (Cambridge, England : 2003)'
_journal_page_first 807
_journal_page_last 812
_journal_paper_doi 10.1039/b314790h
_journal_year 2004
_chemical_formula_moiety 'C16 H38 N4 O3 P4'
_chemical_formula_sum 'C16 H38 N4 O3 P4'
_chemical_formula_weight 458.38
_chemical_name_systematic
;
?
;
_space_group_IT_number 2
_symmetry_cell_setting triclinic
_symmetry_space_group_name_Hall '-P 1'
_symmetry_space_group_name_H-M 'P -1'
_atom_sites_solution_hydrogens geom
_atom_sites_solution_primary direct
_atom_sites_solution_secondary difmap
_audit_creation_method SHELXL-97
_cell_angle_alpha 92.8210(10)
_cell_angle_beta 91.2300(10)
_cell_angle_gamma 107.1730(10)
_cell_formula_units_Z 2
_cell_length_a 10.5902(4)
_cell_length_b 10.6397(3)
_cell_length_c 11.8618(5)
_cell_measurement_reflns_used 9128
_cell_measurement_temperature 180(2)
_cell_measurement_theta_max 27.48
_cell_measurement_theta_min 1.00
_cell_volume 1274.51(8)
_computing_cell_refinement 'HKL Scalepack (Otwinowski & Minor 1997)'
_computing_data_collection 'Collect (Nonius BV, 1997-2000)'
_computing_data_reduction
;
HKL Denzo and Scalepack (Otwinowski & Minor 1997)
;
_computing_molecular_graphics 'Bruker SHELXTL'
_computing_publication_material 'Bruker SHELXTL'
_computing_structure_refinement 'SHELXL-93 (Sheldrick, 1993)'
_computing_structure_solution teXsan
_diffrn_ambient_temperature 180(2)
_diffrn_detector_area_resol_mean 9
_diffrn_measured_fraction_theta_full 0.989
_diffrn_measured_fraction_theta_max 0.989
_diffrn_measurement_device '95mm CCD camera on \k-goniostat'
_diffrn_measurement_device_type KappaCCD
_diffrn_measurement_method CCD
_diffrn_radiation_monochromator 'horizonally mounted graphite crystal'
_diffrn_radiation_source 'fine-focus sealed tube'
_diffrn_radiation_type MoK\a
_diffrn_radiation_wavelength 0.71069
_diffrn_reflns_av_R_equivalents 0.0588
_diffrn_reflns_av_sigmaI/netI 0.0836
_diffrn_reflns_limit_h_max 13
_diffrn_reflns_limit_h_min -13
_diffrn_reflns_limit_k_max 13
_diffrn_reflns_limit_k_min -13
_diffrn_reflns_limit_l_max 15
_diffrn_reflns_limit_l_min -14
_diffrn_reflns_number 12815
_diffrn_reflns_theta_full 27.48
_diffrn_reflns_theta_max 27.48
_diffrn_reflns_theta_min 3.58
_exptl_absorpt_coefficient_mu 0.318
_exptl_absorpt_correction_T_max 0.985
_exptl_absorpt_correction_T_min 0.898
_exptl_absorpt_correction_type multi-scan
_exptl_absorpt_process_details
;
multi-scan from symmetry-related measurements
Sortav (Blessing 1995)
;
_exptl_crystal_density_diffrn 1.194
_exptl_crystal_density_method 'not measured'
_exptl_crystal_F_000 492
_exptl_crystal_size_max 0.28
_exptl_crystal_size_mid 0.10
_exptl_crystal_size_min 0.05
_refine_diff_density_max 0.282
_refine_diff_density_min -0.416
_refine_diff_density_rms 0.074
_refine_ls_extinction_method none
_refine_ls_goodness_of_fit_ref 1.028
_refine_ls_hydrogen_treatment mixed
_refine_ls_matrix_type full
_refine_ls_number_parameters 258
_refine_ls_number_reflns 5773
_refine_ls_number_restraints 0
_refine_ls_restrained_S_all 1.028
_refine_ls_R_factor_all 0.1140
_refine_ls_R_factor_gt 0.0619
_refine_ls_shift/su_max 0.003
_refine_ls_shift/su_mean 0.000
_refine_ls_structure_factor_coef Fsqd
_refine_ls_weighting_details 'calc w=1/[\s^2^(Fo^2^)+(0.0176P)^2^+1.6166P] where P=(Fo^2^+2Fc^2^)/3'
_refine_ls_weighting_scheme calc
_refine_ls_wR_factor_gt 0.1146
_refine_ls_wR_factor_ref 0.1361
_reflns_number_gt 3655
_reflns_number_total 5773
_reflns_threshold_expression >2sigma(I)
_cod_data_source_file b314790h.txt
_cod_data_source_block compound3
_cod_depositor_comments
;
The following automatic conversions were performed:
'_symmetry_cell_setting' value 'Triclinic' changed to 'triclinic'
according to '/home/saulius/struct/CIF-dictionaries/cif_core.dic'
dictionary named 'cif_core.dic' version 2.4.1 from 2010-06-29.

Automatic conversion script
Id: cif_fix_enum 1527 2010-12-29 10:47:43Z saulius 
;
_cod_original_cell_volume 1274.50(8)
_cod_original_sg_symbol_H-M P-1
_cod_database_code 7013803

loop_
_symmetry_equiv_pos_as_xyz
'x, y, z'
'-x, -y, -z'

loop_
_atom_site_label
_atom_site_type_symbol
_atom_site_fract_x
_atom_site_fract_y
_atom_site_fract_z
_atom_site_U_iso_or_equiv
_atom_site_adp_type
_atom_site_occupancy
_atom_site_symmetry_multiplicity
_atom_site_calc_flag
_atom_site_refinement_flags
_atom_site_disorder_assembly
_atom_site_disorder_group
O1 O 0.1449(2) -0.3407(2) -1.2417(2) 0.0474(6) Uani 1 1 d . . .
P1 P 0.14343(8) -0.43874(7) -1.13864(8) 0.0370(2) Uani 1 1 d . . .
P2 P 0.38086(9) -0.40647(9) -1.07931(8) 0.0471(2) Uani 1 1 d . . .
P3 P 0.04256(8) -0.35561(7) -1.35126(7) 0.0367(2) Uani 1 1 d . . .
P4 P 0.04946(11) -0.12560(9) -1.39608(9) 0.0580(3) Uani 1 1 d . . .
N1 N 0.2646(2) -0.3363(2) -1.0503(2) 0.0383(6) Uani 1 1 d . . .
N2 N 0.2687(3) -0.5054(2) -1.1697(2) 0.0416(7) Uani 1 1 d . . .
N3 N 0.1335(3) -0.2303(2) -1.4277(2) 0.0466(7) Uani 1 1 d . . .
N4 N -0.0405(3) -0.2433(2) -1.3185(2) 0.0441(7) Uani 1 1 d . . .
O2 O 0.5112(2) -0.3302(3) -1.1142(2) 0.0686(8) Uani 1 1 d . . .
O4 O 0.1179(3) 0.0078(2) -1.3500(3) 0.0840(10) Uani 1 1 d . . .
C1 C 0.2702(3) -0.2107(3) -0.9872(3) 0.0443(8) Uani 1 1 d . . .
C2 C 0.2582(4) -0.6389(3) -1.2208(3) 0.0475(9) Uani 1 1 d . . .
C3 C 0.2622(4) -0.2105(4) -1.4806(3) 0.0619(11) Uani 1 1 d . . .
C4 C -0.1734(4) -0.2641(4) -1.2717(3) 0.0516(9) Uani 1 1 d . . .
C11 C 0.3634(4) -0.1952(4) -0.8842(3) 0.0647(11) Uani 1 1 d . . .
H11A H 0.3276 -0.2674 -0.8347 0.097 Uiso 1 1 calc R . .
H11B H 0.3719 -0.1109 -0.8430 0.097 Uiso 1 1 calc R . .
H11C H 0.4505 -0.1975 -0.9088 0.097 Uiso 1 1 calc R . .
C12 C 0.1324(4) -0.2196(4) -0.9512(4) 0.0811(15) Uani 1 1 d . . .
H12A H 0.0738 -0.2298 -1.0182 0.122 Uiso 1 1 calc R . .
H12B H 0.1339 -0.1390 -0.9068 0.122 Uiso 1 1 calc R . .
H12C H 0.1000 -0.2958 -0.9051 0.122 Uiso 1 1 calc R . .
C13 C 0.3229(4) -0.0958(3) -1.0621(4) 0.0649(11) Uani 1 1 d . . .
H13A H 0.4098 -0.0962 -1.0887 0.097 Uiso 1 1 calc R . .
H13B H 0.3314 -0.0128 -1.0186 0.097 Uiso 1 1 calc R . .
H13C H 0.2616 -0.1044 -1.1270 0.097 Uiso 1 1 calc R . .
C21 C 0.3850(4) -0.6326(4) -1.2792(4) 0.0718(12) Uani 1 1 d . . .
H21A H 0.3973 -0.5701 -1.3389 0.108 Uiso 1 1 calc R . .
H21B H 0.3802 -0.7201 -1.3124 0.108 Uiso 1 1 calc R . .
H21C H 0.4596 -0.6034 -1.2242 0.108 Uiso 1 1 calc R . .
C22 C 0.2351(4) -0.7396(3) -1.1296(3) 0.0598(10) Uani 1 1 d . . .
H22A H 0.3103 -0.7149 -1.0750 0.090 Uiso 1 1 calc R . .
H22B H 0.2263 -0.8272 -1.1648 0.090 Uiso 1 1 calc R . .
H22C H 0.1540 -0.7411 -1.0907 0.090 Uiso 1 1 calc R . .
C23 C 0.1410(4) -0.6763(3) -1.3060(3) 0.0607(11) Uani 1 1 d . . .
H23A H 0.0598 -0.6790 -1.2669 0.091 Uiso 1 1 calc R . .
H23B H 0.1326 -0.7631 -1.3426 0.091 Uiso 1 1 calc R . .
H23C H 0.1555 -0.6107 -1.3633 0.091 Uiso 1 1 calc R . .
C31 C 0.2759(5) -0.3438(5) -1.5178(6) 0.113(2) Uani 1 1 d . . .
H31A H 0.2763 -0.3952 -1.4515 0.170 Uiso 1 1 calc R . .
H31B H 0.3589 -0.3319 -1.5568 0.170 Uiso 1 1 calc R . .
H31C H 0.2014 -0.3908 -1.5692 0.170 Uiso 1 1 calc R . .
C32 C 0.2643(6) -0.1254(6) -1.5818(4) 0.115(2) Uani 1 1 d . . .
H32A H 0.1888 -0.1683 -1.6335 0.172 Uiso 1 1 calc R . .
H32B H 0.3467 -0.1149 -1.6214 0.172 Uiso 1 1 calc R . .
H32C H 0.2588 -0.0386 -1.5550 0.172 Uiso 1 1 calc R . .
C33 C 0.3744(4) -0.1378(5) -1.3971(4) 0.0807(14) Uani 1 1 d . . .
H33A H 0.3631 -0.0527 -1.3725 0.121 Uiso 1 1 calc R . .
H33B H 0.4592 -0.1235 -1.4337 0.121 Uiso 1 1 calc R . .
H33C H 0.3730 -0.1906 -1.3315 0.121 Uiso 1 1 calc R . .
C41 C -0.2786(4) -0.2904(5) -1.3678(4) 0.0801(14) Uani 1 1 d . . .
H41A H -0.2589 -0.2151 -1.4158 0.120 Uiso 1 1 calc R . .
H41B H -0.3659 -0.3031 -1.3360 0.120 Uiso 1 1 calc R . .
H41C H -0.2784 -0.3699 -1.4132 0.120 Uiso 1 1 calc R . .
C42 C -0.1724(5) -0.1406(4) -1.2003(4) 0.0848(15) Uani 1 1 d . . .
H42A H -0.1063 -0.1258 -1.1381 0.127 Uiso 1 1 calc R . .
H42B H -0.2600 -0.1520 -1.1696 0.127 Uiso 1 1 calc R . .
H42C H -0.1503 -0.0645 -1.2474 0.127 Uiso 1 1 calc R . .
C43 C -0.2020(4) -0.3819(4) -1.1985(4) 0.0639(11) Uani 1 1 d . . .
H43A H -0.2091 -0.4619 -1.2459 0.096 Uiso 1 1 calc R . .
H43B H -0.2854 -0.3912 -1.1607 0.096 Uiso 1 1 calc R . .
H43C H -0.1300 -0.3685 -1.1416 0.096 Uiso 1 1 calc R . .
H2 H 0.3917 -0.4717 -0.9837 0.039(8) Uiso 1 1 d R . .
H4 H -0.0209 -0.1241 -1.4886 0.080(12) Uiso 1 1 d R . .

loop_
_atom_site_aniso_label
_atom_site_aniso_U_11
_atom_site_aniso_U_22
_atom_site_aniso_U_33
_atom_site_aniso_U_23
_atom_site_aniso_U_13
_atom_site_aniso_U_12
O1 0.0429(13) 0.0370(11) 0.0601(16) 0.0130(10) -0.0114(11) 0.0080(10)
P1 0.0333(4) 0.0306(4) 0.0480(5) 0.0040(3) 0.0001(4) 0.0109(3)
P2 0.0402(5) 0.0574(5) 0.0486(6) -0.0061(4) -0.0082(4) 0.0240(4)
P3 0.0363(4) 0.0300(4) 0.0449(5) 0.0022(3) 0.0005(4) 0.0115(3)
P4 0.0832(8) 0.0346(5) 0.0571(7) 0.0072(4) -0.0168(5) 0.0195(5)
N1 0.0333(14) 0.0377(13) 0.0447(17) -0.0013(12) 0.0001(12) 0.0126(11)
N2 0.0416(15) 0.0441(14) 0.0460(17) -0.0050(12) -0.0050(13) 0.0249(12)
N3 0.0570(18) 0.0336(14) 0.0445(17) 0.0080(12) 0.0022(14) 0.0050(13)
N4 0.0534(17) 0.0359(14) 0.0499(18) 0.0032(12) -0.0030(14) 0.0243(13)
O2 0.0348(14) 0.092(2) 0.077(2) -0.0192(16) -0.0009(13) 0.0195(13)
O4 0.126(3) 0.0297(13) 0.092(2) -0.0004(13) -0.024(2) 0.0192(15)
C1 0.0442(19) 0.0352(16) 0.051(2) -0.0053(15) 0.0054(16) 0.0089(14)
C2 0.061(2) 0.0444(18) 0.045(2) -0.0040(15) -0.0057(17) 0.0284(17)
C3 0.061(3) 0.057(2) 0.050(2) 0.0013(18) 0.0136(19) -0.0104(19)
C4 0.049(2) 0.064(2) 0.052(2) -0.0114(18) -0.0072(17) 0.0360(18)
C11 0.083(3) 0.057(2) 0.046(2) -0.0072(18) -0.004(2) 0.011(2)
C12 0.058(3) 0.055(2) 0.123(4) -0.033(2) 0.030(3) 0.011(2)
C13 0.077(3) 0.0382(19) 0.070(3) 0.0032(18) -0.011(2) 0.0029(18)
C21 0.082(3) 0.071(3) 0.075(3) -0.003(2) 0.016(2) 0.042(2)
C22 0.075(3) 0.049(2) 0.064(3) 0.0053(18) -0.006(2) 0.0307(19)
C23 0.084(3) 0.0430(19) 0.060(3) -0.0140(17) -0.022(2) 0.0304(19)
C31 0.084(4) 0.074(3) 0.161(6) -0.037(3) 0.067(4) -0.006(3)
C32 0.109(4) 0.137(5) 0.059(3) 0.032(3) 0.005(3) -0.027(4)
C33 0.059(3) 0.092(3) 0.072(3) 0.006(3) 0.003(2) -0.007(2)
C41 0.071(3) 0.108(4) 0.073(3) -0.013(3) -0.019(2) 0.050(3)
C42 0.096(4) 0.081(3) 0.092(4) -0.029(3) 0.000(3) 0.055(3)
C43 0.049(2) 0.080(3) 0.070(3) 0.004(2) 0.010(2) 0.029(2)

loop_
_atom_type_symbol
_atom_type_description
_atom_type_scat_dispersion_real
_atom_type_scat_dispersion_imag
_atom_type_scat_source
C C 0.0033 0.0016 'International Tables Vol C Tables 4.2.6.8 and 6.1.1.4'
H H 0.0000 0.0000 'International Tables Vol C Tables 4.2.6.8 and 6.1.1.4'
N N 0.0061 0.0033 'International Tables Vol C Tables 4.2.6.8 and 6.1.1.4'
O O 0.0106 0.0060 'International Tables Vol C Tables 4.2.6.8 and 6.1.1.4'
P P 0.1023 0.0942 'International Tables Vol C Tables 4.2.6.8 and 6.1.1.4'

loop_
_geom_angle_atom_site_label_1
_geom_angle_atom_site_label_2
_geom_angle_atom_site_label_3
_geom_angle
_geom_angle_site_symmetry_1
_geom_angle_site_symmetry_3
_geom_angle_publ_flag
P1 O1 P3 130.90(13) . . ?
O1 P1 N1 99.80(12) . . ?
O1 P1 N2 103.58(13) . . ?
N1 P1 N2 81.76(12) . . ?
O1 P1 P2 106.70(9) . . ?
N1 P1 P2 40.69(9) . . ?
N2 P1 P2 41.09(9) . . ?
O2 P2 N1 121.65(15) . . ?
O2 P2 N2 122.22(16) . . ?
N1 P2 N2 85.32(13) . . ?
O2 P2 P1 137.24(12) . . ?
N1 P2 P1 42.58(9) . . ?
N2 P2 P1 42.77(9) . . ?
O2 P2 H2 110.7 . . ?
N1 P2 H2 103.9 . . ?
N2 P2 H2 109.7 . . ?
P1 P2 H2 111.9 . . ?
O1 P3 N3 99.79(13) . . ?
O1 P3 N4 103.61(13) . . ?
N3 P3 N4 82.10(14) . . ?
O1 P3 P4 106.21(8) . . ?
N3 P3 P4 40.85(10) . . ?
N4 P3 P4 41.26(10) . . ?
O4 P4 N3 120.43(18) . . ?
O4 P4 N4 123.16(18) . . ?
N3 P4 N4 85.42(13) . . ?
O4 P4 P3 136.45(12) . . ?
N3 P4 P3 42.60(10) . . ?
N4 P4 P3 42.83(9) . . ?
O4 P4 H4 111.5 . . ?
N3 P4 H4 105.0 . . ?
N4 P4 H4 107.7 . . ?
P3 P4 H4 111.9 . . ?
C1 N1 P2 131.5(2) . . ?
C1 N1 P1 130.7(2) . . ?
P2 N1 P1 96.72(13) . . ?
C2 N2 P2 130.9(2) . . ?
C2 N2 P1 128.3(2) . . ?
P2 N2 P1 96.14(14) . . ?
C3 N3 P4 131.0(2) . . ?
C3 N3 P3 131.0(2) . . ?
P4 N3 P3 96.55(16) . . ?
C4 N4 P4 131.3(2) . . ?
C4 N4 P3 129.6(2) . . ?
P4 N4 P3 95.92(16) . . ?
N1 C1 C12 107.8(3) . . ?
N1 C1 C13 109.8(3) . . ?
C12 C1 C13 111.2(3) . . ?
N1 C1 C11 107.9(3) . . ?
C12 C1 C11 110.4(4) . . ?
C13 C1 C11 109.6(3) . . ?
N2 C2 C21 108.4(3) . . ?
N2 C2 C23 107.5(2) . . ?
C21 C2 C23 110.5(3) . . ?
N2 C2 C22 110.5(3) . . ?
C21 C2 C22 110.1(3) . . ?
C23 C2 C22 109.8(3) . . ?
N3 C3 C31 108.7(3) . . ?
N3 C3 C33 110.2(3) . . ?
C31 C3 C33 110.4(4) . . ?
N3 C3 C32 107.6(4) . . ?
C31 C3 C32 111.2(4) . . ?
C33 C3 C32 108.8(3) . . ?
N4 C4 C43 108.6(3) . . ?
N4 C4 C42 108.3(3) . . ?
C43 C4 C42 110.0(4) . . ?
N4 C4 C41 110.2(3) . . ?
C43 C4 C41 109.7(3) . . ?
C42 C4 C41 110.1(3) . . ?
C1 C11 H11A 109.5 . . ?
C1 C11 H11B 109.5 . . ?
H11A C11 H11B 109.5 . . ?
C1 C11 H11C 109.5 . . ?
H11A C11 H11C 109.5 . . ?
H11B C11 H11C 109.5 . . ?
C1 C12 H12A 109.5 . . ?
C1 C12 H12B 109.5 . . ?
H12A C12 H12B 109.5 . . ?
C1 C12 H12C 109.5 . . ?
H12A C12 H12C 109.5 . . ?
H12B C12 H12C 109.5 . . ?
C1 C13 H13A 109.5 . . ?
C1 C13 H13B 109.5 . . ?
H13A C13 H13B 109.5 . . ?
C1 C13 H13C 109.5 . . ?
H13A C13 H13C 109.5 . . ?
H13B C13 H13C 109.5 . . ?
C2 C21 H21A 109.5 . . ?
C2 C21 H21B 109.5 . . ?
H21A C21 H21B 109.5 . . ?
C2 C21 H21C 109.5 . . ?
H21A C21 H21C 109.5 . . ?
H21B C21 H21C 109.5 . . ?
C2 C22 H22A 109.5 . . ?
C2 C22 H22B 109.5 . . ?
H22A C22 H22B 109.5 . . ?
C2 C22 H22C 109.5 . . ?
H22A C22 H22C 109.5 . . ?
H22B C22 H22C 109.5 . . ?
C2 C23 H23A 109.5 . . ?
C2 C23 H23B 109.5 . . ?
H23A C23 H23B 109.5 . . ?
C2 C23 H23C 109.5 . . ?
H23A C23 H23C 109.5 . . ?
H23B C23 H23C 109.5 . . ?
C3 C31 H31A 109.5 . . ?
C3 C31 H31B 109.5 . . ?
H31A C31 H31B 109.5 . . ?
C3 C31 H31C 109.5 . . ?
H31A C31 H31C 109.5 . . ?
H31B C31 H31C 109.5 . . ?
C3 C32 H32A 109.5 . . ?
C3 C32 H32B 109.5 . . ?
H32A C32 H32B 109.5 . . ?
C3 C32 H32C 109.5 . . ?
H32A C32 H32C 109.5 . . ?
H32B C32 H32C 109.5 . . ?
C3 C33 H33A 109.5 . . ?
C3 C33 H33B 109.5 . . ?
H33A C33 H33B 109.5 . . ?
C3 C33 H33C 109.5 . . ?
H33A C33 H33C 109.5 . . ?
H33B C33 H33C 109.5 . . ?
C4 C41 H41A 109.5 . . ?
C4 C41 H41B 109.5 . . ?
H41A C41 H41B 109.5 . . ?
C4 C41 H41C 109.5 . . ?
H41A C41 H41C 109.5 . . ?
H41B C41 H41C 109.5 . . ?
C4 C42 H42A 109.5 . . ?
C4 C42 H42B 109.5 . . ?
H42A C42 H42B 109.5 . . ?
C4 C42 H42C 109.5 . . ?
H42A C42 H42C 109.5 . . ?
H42B C42 H42C 109.5 . . ?
C4 C43 H43A 109.5 . . ?
C4 C43 H43B 109.5 . . ?
H43A C43 H43B 109.5 . . ?
C4 C43 H43C 109.5 . . ?
H43A C43 H43C 109.5 . . ?
H43B C43 H43C 109.5 . . ?

loop_
_geom_bond_atom_site_label_1
_geom_bond_atom_site_label_2
_geom_bond_distance
_geom_bond_site_symmetry_2
_geom_bond_publ_flag
O1 P1 1.643(2) . ?
O1 P3 1.645(2) . ?
P1 N1 1.714(3) . ?
P1 N2 1.718(3) . ?
P1 P2 2.5151(12) . ?
P2 O2 1.460(3) . ?
P2 N1 1.651(3) . ?
P2 N2 1.663(3) . ?
P2 H2 1.3782 . ?
P3 N3 1.710(3) . ?
P3 N4 1.716(3) . ?
P3 P4 2.5102(11) . ?
P4 O4 1.462(3) . ?
P4 N3 1.653(3) . ?
P4 N4 1.664(3) . ?
P4 H4 1.3171 . ?
N1 C1 1.484(4) . ?
N2 C2 1.488(4) . ?
N3 C3 1.475(5) . ?
N4 C4 1.483(4) . ?
C1 C12 1.506(5) . ?
C1 C13 1.523(5) . ?
C1 C11 1.525(5) . ?
C2 C21 1.510(5) . ?
C2 C23 1.528(5) . ?
C2 C22 1.533(5) . ?
C3 C31 1.513(6) . ?
C3 C33 1.524(5) . ?
C3 C32 1.535(6) . ?
C4 C43 1.521(5) . ?
C4 C42 1.526(5) . ?
C4 C41 1.533(5) . ?
C11 H11A 0.9800 . ?
C11 H11B 0.9800 . ?
C11 H11C 0.9800 . ?
C12 H12A 0.9800 . ?
C12 H12B 0.9800 . ?
C12 H12C 0.9800 . ?
C13 H13A 0.9800 . ?
C13 H13B 0.9800 . ?
C13 H13C 0.9800 . ?
C21 H21A 0.9800 . ?
C21 H21B 0.9800 . ?
C21 H21C 0.9800 . ?
C22 H22A 0.9800 . ?
C22 H22B 0.9800 . ?
C22 H22C 0.9800 . ?
C23 H23A 0.9800 . ?
C23 H23B 0.9800 . ?
C23 H23C 0.9800 . ?
C31 H31A 0.9800 . ?
C31 H31B 0.9800 . ?
C31 H31C 0.9800 . ?
C32 H32A 0.9800 . ?
C32 H32B 0.9800 . ?
C32 H32C 0.9800 . ?
C33 H33A 0.9800 . ?
C33 H33B 0.9800 . ?
C33 H33C 0.9800 . ?
C41 H41A 0.9800 . ?
C41 H41B 0.9800 . ?
C41 H41C 0.9800 . ?
C42 H42A 0.9800 . ?
C42 H42B 0.9800 . ?
C42 H42C 0.9800 . ?
C43 H43A 0.9800 . ?
C43 H43B 0.9800 . ?
C43 H43C 0.9800 . ?
